data_2200250
loop_
_publ_author_name
'Yamamoto, Emi'
'Kubo, Kanji'
'Kato, Nobuo'
'Mori, Akira'

_publ_section_title
;
 2-Amino-5-hexyloxytropone
;
_journal_issue 3
_journal_name_full 'Acta Crystallographica Section E'
_journal_page_first o279
_journal_page_last o281
_journal_paper_doi 10.1107/S1600536801003294
_journal_volume 57
_journal_year 2001
_chemical_formula_iupac 'C13 H19 N O2'
_chemical_formula_moiety 'C13 H19 N O2'
_chemical_formula_sum 'C13 H19 N O2'
_chemical_formula_weight 221.29
_chemical_name_systematic
;
2-Amino-5-hexyloxytropone
;
_space_group_IT_number 14
_symmetry_cell_setting monoclinic
_symmetry_space_group_name_Hall '-P 2yab'
_symmetry_space_group_name_H-M 'P 1 21/a 1'
_cell_angle_alpha 90.00
_cell_angle_beta 104.9458(12)
_cell_angle_gamma 90.00
_cell_formula_units_Z 4
_cell_length_a 10.7540(4)
_cell_length_b 13.9616(5)
_cell_length_c 8.9464(4)
_cell_measurement_reflns_used 25
_cell_measurement_temperature 296(2)
_cell_measurement_theta_max 18.2
_cell_measurement_theta_min 10.7
_cell_volume 1297.80(9)
_computing_cell_refinement 'CAD-4 Software'
_computing_data_collection 'CAD-4 Software (Enraf-Nonius, 1989)'
_computing_data_reduction 'MolEN (Fair, 1990)'
_computing_molecular_graphics 'Xtal_GX (Hall & du Boulay, 1995)'
_computing_publication_material SHELXL97
_computing_structure_refinement 'SHELXL97 (Sheldrick, 1997)'
_computing_structure_solution 'SIR97 (Altomare et al., 1999)'
_diffrn_ambient_temperature 296(2)
_diffrn_measured_fraction_theta_full .000
_diffrn_measured_fraction_theta_max .998
_diffrn_measurement_device_type 'Enraf-Nonius CAD-4'
_diffrn_measurement_method \w-2\q
_diffrn_radiation_monochromator graphite
_diffrn_radiation_source 'fine-focus sealed tube'
_diffrn_radiation_type MoK\a
_diffrn_radiation_wavelength .71073
_diffrn_reflns_av_R_equivalents .019
_diffrn_reflns_av_sigmaI/netI .056
_diffrn_reflns_limit_h_max 0
_diffrn_reflns_limit_h_min -14
_diffrn_reflns_limit_k_max 18
_diffrn_reflns_limit_k_min 0
_diffrn_reflns_limit_l_max 11
_diffrn_reflns_limit_l_min -11
_diffrn_reflns_number 3274
_diffrn_reflns_theta_full 28.0
_diffrn_reflns_theta_max 28.0
_diffrn_reflns_theta_min 2.77
_diffrn_standards_decay_% 3.1
_diffrn_standards_interval_time 120
_diffrn_standards_number 3
_exptl_absorpt_coefficient_mu .08
_exptl_absorpt_correction_T_max 1.000
_exptl_absorpt_correction_T_min .987
_exptl_absorpt_correction_type '\y scan'
_exptl_absorpt_process_details '(North et al., 1968)'
_exptl_crystal_colour yellow
_exptl_crystal_density_diffrn 1.133
_exptl_crystal_density_meas ?
_exptl_crystal_description prism
_exptl_crystal_F_000 480
_exptl_crystal_size_max .40
_exptl_crystal_size_mid .37
_exptl_crystal_size_min .17
_refine_diff_density_max .48
_refine_diff_density_min -.27
_refine_ls_extinction_method none
_refine_ls_goodness_of_fit_ref 1.03
_refine_ls_hydrogen_treatment mixed
_refine_ls_matrix_type full
_refine_ls_number_parameters 153
_refine_ls_number_reflns 3113
_refine_ls_number_restraints 0
_refine_ls_restrained_S_all 1.02
_refine_ls_R_factor_all .165
_refine_ls_R_factor_gt .071
_refine_ls_shift/su_max <0.001
_refine_ls_shift/su_mean .000
_refine_ls_structure_factor_coef Fsqd
_refine_ls_weighting_details 'calc w = 1/[\s^2^(Fo^2^)+(0.1195P)^2^+0.2445P] where P = (Fo^2^+2Fc^2^)/3'
_refine_ls_weighting_scheme calc
_refine_ls_wR_factor_ref .244
_reflns_number_gt 1461
_reflns_number_total 3113
_reflns_threshold_expression I>2\s(I)
_cod_data_source_file ya6011.cif
_cod_data_source_block I
_cod_depositor_comments
;
The following automatic conversions were performed:

'_exptl_crystal_density_meas' value 'not measured' was changed to '?'
- the value is perceived as not measured.

Automatic conversion script
Id: cif_fix_values 3008 2015-01-20 13:52:24Z robertas 
;
_cod_original_sg_symbol_H-M 'P 21/a'
_cod_database_code 2200250
_cod_database_fobs_code 2200250

loop_
_symmetry_equiv_pos_as_xyz
'x, y, z'
'-x+1/2, y+1/2, -z'
'-x, -y, -z'
'x-1/2, -y-1/2, z'

loop_
_atom_site_label
_atom_site_fract_x
_atom_site_fract_y
_atom_site_fract_z
_atom_site_U_iso_or_equiv
_atom_site_adp_type
_atom_site_calc_flag
_atom_site_refinement_flags
_atom_site_occupancy
_atom_site_disorder_assembly
_atom_site_disorder_group
_atom_site_type_symbol
N1 .6758(3) .2549(2) 1.0734(4) .0696(8) Uani d . 1 . . N
O1 .90866(18) .22072(15) 1.0657(3) .0748(7) Uani d . 1 . . O
O2 .6451(2) -.08804(15) .6873(3) .0768(7) Uani d . 1 . . O
C1 .8277(2) .1644(2) .9862(3) .0562(7) Uani d . 1 . . C
C2 .6924(2) .17955(19) .9878(3) .0517(7) Uani d . 1 . . C
C3 .5876(2) .1245(2) .9134(3) .0621(8) Uani d . 1 . . C
H3 .5096 .1462 .9271 .074 Uiso calc R 1 . . H
C4 .5768(3) .0433(2) .8225(4) .0627(8) Uani d . 1 . . C
H4 .4939 .0189 .7879 .075 Uiso calc R 1 . . H
C5 .6701(3) -.0069(2) .7755(3) .0596(7) Uani d . 1 . . C
C6 .8015(3) .0179(2) .8111(4) .0670(8) Uani d . 1 . . C
H6 .8520 -.0218 .7674 .080 Uiso calc R 1 . . H
C7 .8660(3) .0901(2) .8986(4) .0654(8) Uani d . 1 . . C
H7 .9532 .0914 .9024 .079 Uiso calc R 1 . . H
C8 .5158(3) -.1230(2) .6366(4) .0666(8) Uani d . 1 . . C
H8A .4608 -.0751 .5741 .080 Uiso calc R 1 . . H
H8B .4826 -.1376 .7251 .080 Uiso calc R 1 . . H
C9 .5181(3) -.2115(2) .5434(4) .0788(10) Uani d . 1 . . C
H9A .5518 -.1953 .4559 .095 Uiso calc R 1 . . H
H9B .5767 -.2573 .6066 .095 Uiso calc R 1 . . H
C10 .3908(4) -.2577(3) .4852(5) .0970(12) Uani d . 1 . . C
H10A .3322 -.2129 .4197 .116 Uiso calc R 1 . . H
H10B .3562 -.2736 .5720 .116 Uiso calc R 1 . . H
C11 .3995(5) -.3487(4) .3933(6) .1266(17) Uani d . 1 . . C
H11A .4273 -.3301 .3025 .152 Uiso calc R 1 . . H
H11B .4670 -.3884 .4562 .152 Uiso calc R 1 . . H
C12 .2905(6) -.4054(4) .3438(7) .151(2) Uani d . 1 . . C
H12A .2236 -.3670 .2770 .182 Uiso calc R 1 . . H
H12B .2606 -.4228 .4336 .182 Uiso calc R 1 . . H
C13 .3053(5) -.4937(4) .2606(7) .143(2) Uani d . 1 . . C
H13A .2244 -.5267 .2310 .215 Uiso calc R 1 . . H
H13B .3684 -.5341 .3268 .215 Uiso calc R 1 . . H
H13C .3330 -.4778 .1699 .215 Uiso calc R 1 . . H
H1 .596(4) .268(2) 1.075(4) .084(10) Uiso d . 1 . . H
H2 .741(4) .285(2) 1.124(4) .078(10) Uiso d . 1 . . H

loop_
_atom_site_aniso_label
_atom_site_aniso_U_11
_atom_site_aniso_U_22
_atom_site_aniso_U_33
_atom_site_aniso_U_12
_atom_site_aniso_U_13
_atom_site_aniso_U_23
N1 .0368(13) .0711(17) .100(2) -.0032(12) .0167(13) -.0172(15)
O1 .0379(10) .0833(15) .1048(16) -.0130(10) .0213(11) -.0149(12)
O2 .0557(12) .0769(14) .0984(16) -.0052(10) .0212(11) -.0224(12)
C1 .0367(13) .0620(17) .0714(17) -.0038(12) .0167(12) .0066(14)
C2 .0346(12) .0544(16) .0662(16) .0015(11) .0130(11) .0055(13)
C3 .0328(12) .0688(19) .0841(19) .0034(12) .0142(12) -.0021(16)
C4 .0365(13) .0683(18) .0814(19) -.0024(12) .0116(12) -.0046(16)
C5 .0489(15) .0612(17) .0693(17) -.0011(13) .0165(13) -.0028(14)
C6 .0456(15) .076(2) .084(2) .0038(14) .0261(14) -.0062(17)
C7 .0365(13) .077(2) .088(2) -.0013(13) .0257(14) -.0048(17)
C8 .0575(17) .0671(19) .0730(19) -.0061(14) .0127(14) -.0007(15)
C9 .080(2) .075(2) .084(2) -.0099(17) .0251(18) -.0159(18)
C10 .105(3) .097(3) .092(3) -.036(2) .030(2) -.026(2)
C11 .124(4) .137(4) .127(4) -.045(3) .047(3) -.054(3)
C12 .124(4) .163(5) .190(5) -.051(4) .082(4) -.087(4)
C13 .118(4) .132(4) .190(5) -.029(3) .056(4) -.089(4)

loop_
_atom_type_symbol
_atom_type_description
_atom_type_scat_dispersion_real
_atom_type_scat_dispersion_imag
_atom_type_scat_source
C C .0033 .0016 'International Tables Vol C Tables 4.2.6.8 and 6.1.1.4'
H H .0000 .0000 'International Tables Vol C Tables 4.2.6.8 and 6.1.1.4'
N N .0061 .0033 'International Tables Vol C Tables 4.2.6.8 and 6.1.1.4'
O O .0106 .0060 'International Tables Vol C Tables 4.2.6.8 and 6.1.1.4'

loop_
_geom_angle_atom_site_label_1
_geom_angle_atom_site_label_2
_geom_angle_atom_site_label_3
_geom_angle
C2 N1 H1 116(2)
C2 N1 H2 119(2)
H1 N1 H2 124(3)
C5 O2 C8 119.7(2)
O1 C1 C7 120.9(2)
O1 C1 C2 116.6(3)
C7 C1 C2 122.5(2)
N1 C2 C3 120.0(2)
N1 C2 C1 113.3(2)
C3 C2 C1 126.7(3)
C4 C3 C2 132.3(3)
C4 C3 H3 113.9
C2 C3 H3 113.9
C5 C4 C3 129.8(3)
C5 C4 H4 115.1
C3 C4 H4 115.1
O2 C5 C4 123.3(3)
O2 C5 C6 111.7(2)
C4 C5 C6 125.0(3)
C7 C6 C5 130.4(3)
C7 C6 H6 114.8
C5 C6 H6 114.8
C6 C7 C1 133.1(3)
C6 C7 H7 113.4
C1 C7 H7 113.4
O2 C8 C9 107.7(3)
O2 C8 H8A 110.2
C9 C8 H8A 110.2
O2 C8 H8B 110.2
C9 C8 H8B 110.2
H8A C8 H8B 108.5
C10 C9 C8 114.1(3)
C10 C9 H9A 108.7
C8 C9 H9A 108.7
C10 C9 H9B 108.7
C8 C9 H9B 108.7
H9A C9 H9B 107.6
C9 C10 C11 111.8(4)
C9 C10 H10A 109.3
C11 C10 H10A 109.3
C9 C10 H10B 109.3
C11 C10 H10B 109.3
H10A C10 H10B 107.9
C12 C11 C10 118.7(4)
C12 C11 H11A 107.6
C10 C11 H11A 107.6
C12 C11 H11B 107.6
C10 C11 H11B 107.6
H11A C11 H11B 107.1
C11 C12 C13 116.5(5)
C11 C12 H12A 108.2
C13 C12 H12A 108.2
C11 C12 H12B 108.2
C13 C12 H12B 108.2
H12A C12 H12B 107.3
C12 C13 H13A 109.5
C12 C13 H13B 109.5
H13A C13 H13B 109.5
C12 C13 H13C 109.5
H13A C13 H13C 109.5
H13B C13 H13C 109.5

loop_
_geom_bond_atom_site_label_1
_geom_bond_atom_site_label_2
_geom_bond_site_symmetry_2
_geom_bond_distance
_geom_bond_publ_flag
N1 C2 . 1.340(4) yes
N1 H1 . .89(4) yes
N1 H2 . .84(4) yes
O1 C1 . 1.250(3) yes
O2 C5 . 1.367(3) yes
O2 C8 . 1.433(3) ?
C1 C2 . 1.474(3) yes
C1 C7 . 1.423(4) yes
C2 C3 . 1.385(4) yes
C3 C4 . 1.382(4) yes
C3 H3 . .9300 ?
C4 C5 . 1.376(4) yes
C4 H4 . .9300 ?
C5 C6 . 1.409(4) yes
C6 C7 . 1.353(4) yes
C6 H6 . .9300 ?
C7 H7 . .9300 ?
C8 C9 . 1.495(4) ?
C8 H8A . .9700 ?
C8 H8B . .9700 ?
C9 C10 . 1.481(5) ?
C9 H9A . .9700 ?
C9 H9B . .9700 ?
C10 C11 . 1.530(5) ?
C10 H10A . .9700 ?
C10 H10B . .9700 ?
C11 C12 . 1.390(6) ?
C11 H11A . .9700 ?
C11 H11B . .9700 ?
C12 C13 . 1.469(6) ?
C12 H12A . .9700 ?
C12 H12B . .9700 ?
C13 H13A . .9600 ?
C13 H13B . .9600 ?
C13 H13C . .9600 ?

loop_
_geom_hbond_atom_site_label_D
_geom_hbond_atom_site_label_H
_geom_hbond_atom_site_label_A
_geom_hbond_site_symmetry_A
_geom_hbond_distance_DH
_geom_hbond_distance_HA
_geom_hbond_distance_DA
_geom_hbond_angle_DHA
_geom_hbond_publ_flag
N1 H1 O1 4_565 .89(4) 2.00(4) 2.877(4) 171.87 yes
N1 H2 O2 2_657 .84(4) 2.54(3) 3.312(4) 154.38 yes

loop_
_geom_torsion_atom_site_label_1
_geom_torsion_atom_site_label_2
_geom_torsion_atom_site_label_3
_geom_torsion_atom_site_label_4
_geom_torsion
_geom_torsion_publ_flag
O1 C1 C2 N1 1.6(4) ?
C7 C1 C2 N1 -178.0(3) ?
O1 C1 C2 C3 -177.7(3) ?
C7 C1 C2 C3 2.7(4) ?
N1 C2 C3 C4 -178.3(3) ?
C1 C2 C3 C4 .9(5) ?
C2 C3 C4 C5 -1.5(6) ?
C8 O2 C5 C4 1.5(4) ?
C8 O2 C5 C6 -178.5(3) ?
C3 C4 C5 O2 178.6(3) ?
C3 C4 C5 C6 -1.4(5) ?
O2 C5 C6 C7 -177.5(3) ?
C4 C5 C6 C7 2.5(6) ?
C5 C6 C7 C1 1.1(6) ?
O1 C1 C7 C6 176.1(3) ?
C2 C1 C7 C6 -4.3(5) ?
C5 O2 C8 C9 180.0(3) yes
O2 C8 C9 C10 178.7(3) yes
C8 C9 C10 C11 -179.0(4) yes
C9 C10 C11 C12 173.7(5) yes
C10 C11 C12 C13 -178.0(5) yes

loop_
_cod_related_entry_id
_cod_related_entry_database
_cod_related_entry_code
1 ChemSpider 21132952
